data_7001898
loop_
_publ_author_name
'Bar, Arun Kumar'
'Gole, Bappaditya'
'Ghosh, Sushobhan'
'Mukherjee, Partha Sarathi'

_publ_section_title
;
 Self-assembly of a PdII neutral molecular rectangle via a new
 organometallic PdII2 molecular clip and oxygen donor linker
;
_journal_issue 34
_journal_name_full 'Dalton Transactions'
_journal_page_first 6701
_journal_page_last 6704
_journal_paper_doi 10.1039/b911622m
_journal_year 2009
_chemical_formula_moiety 'C42 H68 Cl2 P4 Pd2'
_chemical_formula_sum 'C42 H68 Cl2 P4 Pd2'
_chemical_formula_weight 980.54
_chemical_name_common
;
1,8-bis((trans-bis(triethylphosphino)ethynylchloro)palladium(II))anthracene
;
_chemical_name_systematic
;
1,8-bis[{trans-bis(triethylphosphino)ethynylchloro}palladium(II)]anthracene
;
_space_group_IT_number 15
_symmetry_cell_setting monoclinic
_symmetry_space_group_name_Hall '-C 2yc'
_symmetry_space_group_name_H-M 'C 1 2/c 1'
_atom_sites_solution_hydrogens geom
_atom_sites_solution_primary direct
_atom_sites_solution_secondary difmap
_audit_creation_method SHELXL-97
_cell_angle_alpha 90.00
_cell_angle_beta 100.178(3)
_cell_angle_gamma 90.00
_cell_formula_units_Z 4
_cell_length_a 26.723(3)
_cell_length_b 12.9521(16)
_cell_length_c 14.0694(18)
_cell_measurement_reflns_used 792
_cell_measurement_temperature 293(2)
_cell_measurement_theta_max 26.4
_cell_measurement_theta_min 1.8
_cell_volume 4793.1(10)
_computing_cell_refinement 'Bruker SMART'
_computing_data_collection 'Bruker SMART'
_computing_data_reduction 'Bruker SAINT'
_computing_molecular_graphics 'ORTEP-3 for Windows(Farrugia, 1997)'
_computing_publication_material WinGX
_computing_structure_refinement 'SHELXL97 (Sheldrick, 2008)'
_computing_structure_solution 'SHELXS97 (Sheldrick, 2008)'
_diffrn_ambient_temperature 293(2)
_diffrn_measured_fraction_theta_full 1.000
_diffrn_measured_fraction_theta_max 1.000
_diffrn_measurement_device_type 'CCD area detector'
_diffrn_measurement_method 'phi and omega scans'
_diffrn_radiation_monochromator graphite
_diffrn_radiation_source 'fine-focus sealed tube'
_diffrn_radiation_type MoK\a
_diffrn_radiation_wavelength 0.71073
_diffrn_reflns_av_R_equivalents 0.0485
_diffrn_reflns_av_sigmaI/netI 0.0531
_diffrn_reflns_limit_h_max 32
_diffrn_reflns_limit_h_min -33
_diffrn_reflns_limit_k_max 16
_diffrn_reflns_limit_k_min -16
_diffrn_reflns_limit_l_max 17
_diffrn_reflns_limit_l_min -17
_diffrn_reflns_number 18892
_diffrn_reflns_theta_full 26.37
_diffrn_reflns_theta_max 26.37
_diffrn_reflns_theta_min 1.75
_exptl_absorpt_coefficient_mu 1.022
_exptl_absorpt_correction_T_max 0.8618
_exptl_absorpt_correction_T_min 0.7099
_exptl_absorpt_correction_type empirical
_exptl_absorpt_process_details SADABS
_exptl_crystal_colour yellow
_exptl_crystal_density_diffrn 1.359
_exptl_crystal_density_method 'not measured'
_exptl_crystal_description needles
_exptl_crystal_F_000 2024
_exptl_crystal_size_max 0.36
_exptl_crystal_size_mid 0.17
_exptl_crystal_size_min 0.15
_refine_diff_density_max 0.534
_refine_diff_density_min -0.428
_refine_diff_density_rms 0.083
_refine_ls_extinction_method none
_refine_ls_goodness_of_fit_ref 1.012
_refine_ls_hydrogen_treatment constr
_refine_ls_matrix_type full
_refine_ls_number_parameters 233
_refine_ls_number_reflns 4916
_refine_ls_number_restraints 2
_refine_ls_restrained_S_all 1.065
_refine_ls_R_factor_all 0.1164
_refine_ls_R_factor_gt 0.0572
_refine_ls_shift/su_max 0.001
_refine_ls_shift/su_mean 0.000
_refine_ls_structure_factor_coef Fsqd
_refine_ls_weighting_details 'calc w=1/[\s^2^(Fo^2^)+(0.0690P)^2^+0.9125P] where P=(Fo^2^+2Fc^2^)/3'
_refine_ls_weighting_scheme calc
_refine_ls_wR_factor_gt 0.1242
_refine_ls_wR_factor_ref 0.1507
_reflns_number_gt 2721
_reflns_number_total 4916
_reflns_threshold_expression >2\s(I)
_cod_data_source_file b911622m.txt
_cod_data_source_block bs4_m
_cod_depositor_comments
;
The following automatic conversions were performed:
'_symmetry_cell_setting' value 'Monoclinic' changed to 'monoclinic'
according to '/home/saulius/struct/CIF-dictionaries/cif_core.dic'
dictionary named 'cif_core.dic' version 2.4.1 from 2010-06-29.

Automatic conversion script
Id: cif_fix_enum 1527 2010-12-29 10:47:43Z saulius 
;
_cod_original_cell_volume 4793.0(10)
_cod_original_sg_symbol_H-M C2/c
_cod_database_code 7001898

loop_
_symmetry_equiv_pos_as_xyz
'x, y, z'
'-x, y, -z+1/2'
'x+1/2, y+1/2, z'
'-x+1/2, y+1/2, -z+1/2'
'-x, -y, -z'
'x, -y, z-1/2'
'-x+1/2, -y+1/2, -z'
'x+1/2, -y+1/2, z-1/2'

loop_
_atom_site_label
_atom_site_type_symbol
_atom_site_fract_x
_atom_site_fract_y
_atom_site_fract_z
_atom_site_U_iso_or_equiv
_atom_site_adp_type
_atom_site_occupancy
_atom_site_symmetry_multiplicity
_atom_site_calc_flag
_atom_site_refinement_flags
_atom_site_disorder_assembly
_atom_site_disorder_group
Pd1 Pd 0.619968(16) 0.74493(3) 0.82734(3) 0.0591(2) Uani 1 1 d . . .
Cl1 Cl 0.64627(8) 0.91507(12) 0.86749(14) 0.0975(6) Uani 1 1 d . . .
P1 P 0.68298(7) 0.73175(13) 0.73408(14) 0.0751(5) Uani 1 1 d . . .
P2 P 0.56365(7) 0.74168(12) 0.93428(12) 0.0701(4) Uani 1 1 d D . .
C1 C 0.6032(2) 0.5993(5) 0.8061(4) 0.0623(15) Uani 1 1 d . . .
C2 C 0.5968(2) 0.5072(4) 0.8041(4) 0.0598(14) Uani 1 1 d . . .
C3 C 0.5934(2) 0.3970(4) 0.8059(4) 0.0615(15) Uani 1 1 d . . .
C4 C 0.6364(3) 0.3395(5) 0.8371(5) 0.087(2) Uani 1 1 d . . .
H4 H 0.6671 0.3734 0.8575 0.104 Uiso 1 1 calc R . .
C5 C 0.6355(3) 0.2304(6) 0.8391(6) 0.098(2) Uani 1 1 d . . .
H5 H 0.6654 0.1939 0.8598 0.118 Uiso 1 1 calc R . .
C6 C 0.5920(3) 0.1798(5) 0.8115(5) 0.089(2) Uani 1 1 d . . .
H6 H 0.5920 0.1080 0.8130 0.107 Uiso 1 1 calc R . .
C7 C 0.5453(3) 0.2332(4) 0.7795(5) 0.0684(17) Uani 1 1 d . . .
C8 C 0.5460(2) 0.3447(4) 0.7783(4) 0.0559(15) Uani 1 1 d . . .
C9 C 0.5000 0.1819(6) 0.7500 0.074(3) Uani 1 2 d S . .
H9 H 0.5000 0.1100 0.7500 0.089 Uiso 1 2 calc SR . .
C10 C 0.5000 0.3954(5) 0.7500 0.0525(19) Uani 1 2 d S . .
H10 H 0.5000 0.4672 0.7500 0.063 Uiso 1 2 calc SR . .
C11 C 0.6938(3) 0.8469(6) 0.6654(6) 0.115(3) Uani 1 1 d . . .
H11A H 0.7052 0.9025 0.7102 0.138 Uiso 1 1 calc R . .
H11B H 0.7208 0.8327 0.6293 0.138 Uiso 1 1 calc R . .
C12 C 0.6475(4) 0.8818(8) 0.5965(7) 0.164(4) Uani 1 1 d . . .
H12A H 0.6353 0.8265 0.5531 0.247 Uiso 1 1 calc R . .
H12B H 0.6560 0.9400 0.5603 0.247 Uiso 1 1 calc R . .
H12C H 0.6214 0.9012 0.6322 0.247 Uiso 1 1 calc R . .
C13 C 0.7433(3) 0.7174(7) 0.8152(6) 0.110(3) Uani 1 1 d . . .
H13A H 0.7703 0.7145 0.7772 0.132 Uiso 1 1 calc R . .
H13B H 0.7491 0.7780 0.8561 0.132 Uiso 1 1 calc R . .
C14 C 0.7466(3) 0.6240(8) 0.8776(7) 0.156(4) Uani 1 1 d . . .
H14A H 0.7228 0.6299 0.9210 0.235 Uiso 1 1 calc R . .
H14B H 0.7804 0.6180 0.9141 0.235 Uiso 1 1 calc R . .
H14C H 0.7388 0.5638 0.8379 0.235 Uiso 1 1 calc R . .
C15 C 0.6782(3) 0.6262(6) 0.6475(6) 0.098(2) Uani 1 1 d . . .
H15A H 0.6717 0.5634 0.6810 0.118 Uiso 1 1 calc R . .
H15B H 0.6485 0.6388 0.5984 0.118 Uiso 1 1 calc R . .
C16 C 0.7227(3) 0.6050(6) 0.5961(6) 0.125(3) Uani 1 1 d . . .
H16A H 0.7299 0.6658 0.5619 0.188 Uiso 1 1 calc R . .
H16B H 0.7141 0.5492 0.5512 0.188 Uiso 1 1 calc R . .
H16C H 0.7521 0.5866 0.6427 0.188 Uiso 1 1 calc R . .
C17 C 0.5404(5) 0.8647(7) 0.9685(8) 0.175(5) Uani 1 1 d . . .
H17A H 0.5192 0.8540 1.0170 0.211 Uiso 1 1 calc R . .
H17B H 0.5689 0.9077 0.9965 0.211 Uiso 1 1 calc R . .
C18 C 0.5103(6) 0.9184(9) 0.8836(11) 0.284(11) Uani 1 1 d . . .
H18A H 0.5088 0.9909 0.8971 0.427 Uiso 1 1 calc R . .
H18B H 0.4765 0.8906 0.8708 0.427 Uiso 1 1 calc R . .
H18C H 0.5262 0.9082 0.8282 0.427 Uiso 1 1 calc R . .
C19 C 0.5917(4) 0.6883(13) 1.0459(7) 0.232(7) Uani 1 1 d D . .
H19A H 0.5889 0.7416 1.0930 0.278 Uiso 1 1 calc R . .
H19B H 0.5687 0.6337 1.0578 0.278 Uiso 1 1 calc R . .
C20 C 0.6385(5) 0.6486(11) 1.0733(7) 0.213(6) Uani 1 1 d D . .
H20A H 0.6396 0.5801 1.0476 0.319 Uiso 1 1 calc R . .
H20B H 0.6465 0.6460 1.1425 0.319 Uiso 1 1 calc R . .
H20C H 0.6629 0.6914 1.0493 0.319 Uiso 1 1 calc R . .
C21 C 0.5069(3) 0.6642(6) 0.9013(6) 0.111(3) Uani 1 1 d . . .
H21A H 0.4877 0.6922 0.8419 0.133 Uiso 1 1 calc R . .
H21B H 0.5174 0.5951 0.8870 0.133 Uiso 1 1 calc R . .
C22 C 0.4714(3) 0.6553(7) 0.9732(6) 0.132(3) Uani 1 1 d . . .
H22A H 0.4897 0.6281 1.0329 0.198 Uiso 1 1 calc R . .
H22B H 0.4439 0.6099 0.9482 0.198 Uiso 1 1 calc R . .
H22C H 0.4582 0.7223 0.9843 0.198 Uiso 1 1 calc R . .

loop_
_atom_site_aniso_label
_atom_site_aniso_U_11
_atom_site_aniso_U_22
_atom_site_aniso_U_33
_atom_site_aniso_U_23
_atom_site_aniso_U_13
_atom_site_aniso_U_12
Pd1 0.0610(3) 0.0508(3) 0.0663(3) 0.0023(2) 0.0135(2) -0.0039(2)
Cl1 0.1161(15) 0.0555(9) 0.1222(15) -0.0080(9) 0.0249(12) -0.0122(10)
P1 0.0625(11) 0.0805(12) 0.0855(12) -0.0011(9) 0.0223(9) -0.0136(9)
P2 0.0754(11) 0.0727(11) 0.0647(10) -0.0002(8) 0.0190(8) 0.0030(9)
C1 0.059(4) 0.063(4) 0.068(4) -0.001(3) 0.020(3) 0.001(3)
C2 0.054(4) 0.057(4) 0.072(4) -0.002(3) 0.020(3) -0.001(3)
C3 0.058(4) 0.056(3) 0.076(4) 0.003(3) 0.026(3) 0.008(3)
C4 0.075(5) 0.084(5) 0.103(5) 0.008(4) 0.021(4) 0.008(4)
C5 0.093(6) 0.084(6) 0.123(7) 0.027(4) 0.036(5) 0.039(5)
C6 0.099(6) 0.047(4) 0.131(6) 0.017(4) 0.047(5) 0.024(4)
C7 0.088(5) 0.040(3) 0.085(4) 0.009(3) 0.037(4) 0.015(3)
C8 0.072(4) 0.038(3) 0.065(4) 0.007(2) 0.032(3) 0.006(3)
C9 0.089(7) 0.038(4) 0.105(7) 0.000 0.045(6) 0.000
C10 0.066(5) 0.030(3) 0.065(5) 0.000 0.021(4) 0.000
C11 0.130(7) 0.104(6) 0.125(7) 0.008(5) 0.061(6) -0.033(5)
C12 0.207(12) 0.162(9) 0.128(8) 0.054(7) 0.037(8) -0.008(9)
C13 0.074(5) 0.133(7) 0.123(7) -0.002(5) 0.016(5) -0.007(5)
C14 0.098(7) 0.186(10) 0.181(10) 0.044(8) 0.013(7) 0.035(7)
C15 0.086(5) 0.102(5) 0.117(6) -0.022(5) 0.049(5) -0.016(4)
C16 0.110(7) 0.147(8) 0.132(7) -0.026(6) 0.059(6) -0.008(6)
C17 0.250(13) 0.096(6) 0.230(12) -0.055(7) 0.177(11) -0.033(8)
C18 0.34(2) 0.153(11) 0.43(3) 0.145(14) 0.265(19) 0.144(13)
C19 0.116(9) 0.50(2) 0.086(7) 0.102(11) 0.034(6) 0.061(12)
C20 0.199(12) 0.327(18) 0.116(9) 0.078(9) 0.038(9) 0.105(13)
C21 0.100(6) 0.126(7) 0.119(6) -0.027(5) 0.050(5) -0.024(5)
C22 0.094(6) 0.178(9) 0.140(7) -0.003(6) 0.065(6) -0.015(6)

loop_
_atom_type_symbol
_atom_type_description
_atom_type_scat_dispersion_real
_atom_type_scat_dispersion_imag
_atom_type_scat_source
C C 0.0033 0.0016 'International Tables Vol C Tables 4.2.6.8 and 6.1.1.4'
H H 0.0000 0.0000 'International Tables Vol C Tables 4.2.6.8 and 6.1.1.4'
P P 0.1023 0.0942 'International Tables Vol C Tables 4.2.6.8 and 6.1.1.4'
Cl Cl 0.1484 0.1585 'International Tables Vol C Tables 4.2.6.8 and 6.1.1.4'
Pd Pd -0.9988 1.0072 'International Tables Vol C Tables 4.2.6.8 and 6.1.1.4'

loop_
_geom_angle_atom_site_label_1
_geom_angle_atom_site_label_2
_geom_angle_atom_site_label_3
_geom_angle
_geom_angle_site_symmetry_1
_geom_angle_site_symmetry_3
_geom_angle_publ_flag
C1 Pd1 P2 85.60(15) . . ?
C1 Pd1 P1 90.72(16) . . ?
P2 Pd1 P1 172.08(6) . . ?
C1 Pd1 Cl1 173.96(18) . . ?
P2 Pd1 Cl1 93.56(6) . . ?
P1 Pd1 Cl1 89.36(6) . . ?
C13 P1 C15 107.1(4) . . ?
C13 P1 C11 102.1(4) . . ?
C15 P1 C11 105.0(4) . . ?
C13 P1 Pd1 107.8(3) . . ?
C15 P1 Pd1 117.5(2) . . ?
C11 P1 Pd1 116.0(3) . . ?
C19 P2 C17 102.8(6) . . ?
C19 P2 C21 102.5(5) . . ?
C17 P2 C21 104.2(4) . . ?
C19 P2 Pd1 111.4(3) . . ?
C17 P2 Pd1 116.9(3) . . ?
C21 P2 Pd1 117.1(2) . . ?
C2 C1 Pd1 171.7(6) . . ?
C1 C2 C3 175.3(7) . . ?
C4 C3 C8 118.7(5) . . ?
C4 C3 C2 119.6(6) . . ?
C8 C3 C2 121.7(5) . . ?
C3 C4 C5 122.1(7) . . ?
C6 C5 C4 120.3(7) . . ?
C5 C6 C7 121.5(6) . . ?
C9 C7 C6 122.2(5) . . ?
C9 C7 C8 119.4(6) . . ?
C6 C7 C8 118.4(6) . . ?
C10 C8 C3 123.4(5) . . ?
C10 C8 C7 117.7(6) . . ?
C3 C8 C7 119.0(5) . . ?
C7 C9 C7 122.3(7) . 2_656 ?
C8 C10 C8 123.5(6) 2_656 . ?
C12 C11 P1 113.4(6) . . ?
C14 C13 P1 114.1(6) . . ?
C16 C15 P1 119.0(5) . . ?
C18 C17 P2 111.1(8) . . ?
C20 C19 P2 129.4(8) . . ?
C22 C21 P2 117.9(6) . . ?

loop_
_geom_bond_atom_site_label_1
_geom_bond_atom_site_label_2
_geom_bond_distance
_geom_bond_site_symmetry_2
_geom_bond_publ_flag
Pd1 C1 1.949(6) . ?
Pd1 P2 2.3089(17) . ?
Pd1 P1 2.3167(18) . ?
Pd1 Cl1 2.3514(16) . ?
P1 C13 1.813(8) . ?
P1 C15 1.821(7) . ?
P1 C11 1.828(7) . ?
P2 C19 1.758(9) . ?
P2 C17 1.807(9) . ?
P2 C21 1.809(7) . ?
C1 C2 1.205(7) . ?
C2 C3 1.430(7) . ?
C3 C4 1.375(8) . ?
C3 C8 1.429(8) . ?
C4 C5 1.413(9) . ?
C5 C6 1.330(10) . ?
C6 C7 1.428(9) . ?
C7 C9 1.380(7) . ?
C7 C8 1.443(6) . ?
C8 C10 1.389(6) . ?
C9 C7 1.380(7) 2_656 ?
C10 C8 1.389(6) 2_656 ?
C11 C12 1.501(11) . ?
C13 C14 1.488(10) . ?
C15 C16 1.522(8) . ?
C17 C18 1.489(17) . ?
C19 C20 1.345(11) . ?
C21 C22 1.508(9) . ?
